data_4317888
loop_
_publ_author_name
'Nicholas J. Hill'
'William Levason'
'Gillian Reid'

_publ_contact_author_address
;
    Department of Chemistry
    University of Southampton
    Highfield
    Southampton SO17 1BJ
    UK.
;
_publ_contact_author_email ' gr@soton.ac.uk '
_publ_contact_author_fax ' 023 8059 3781 '
_publ_contact_author_name ' Dr G. Reid'
_publ_contact_author_phone ' 023 8059 3609 '
_publ_section_title
;
 Arsenic(III) Halide Complexes with Acyclic and Macrocyclic Thio- and
 Selenoether Coligands: Synthesis and Structural Properties
;
_journal_name_full 'Inorganic Chemistry'
_journal_page_first 2070
_journal_page_last 2076
_journal_paper_doi 10.1021/ic011139t
_journal_volume 41
_journal_year 2002
_chemical_formula_moiety '[AsBr3{MeS(CH2)2SMe}]'
_chemical_formula_sum 'C4 H10 As Br3 S2'
_chemical_formula_weight 436.89
_chemical_name_systematic
;
   ?
;
_space_group_IT_number 14
_symmetry_cell_setting monoclinic
_symmetry_space_group_name_Hall '-P 2ybc'
_symmetry_space_group_name_H-M 'P 1 21/c 1'
_atom_sites_solution_hydrogens geom
_atom_sites_solution_primary direct
_atom_sites_solution_secondary difmap
_audit_creation_method SHELXL-97
_cell_angle_alpha 90.00
_cell_angle_beta 102.93
_cell_angle_gamma 90.00
_cell_formula_units_Z 4
_cell_length_a 10.2818(6)
_cell_length_b 7.8014(5)
_cell_length_c 14.5026(11)
_cell_measurement_temperature 150(1)
_cell_volume 1133.79(13)
_computing_cell_refinement 'Nonius Kappa CCD Diffractometer Control'
_computing_data_collection 'Nonius Kappa CCD Diffractometer Control'
_computing_data_reduction 'TeXsan for Windows version 1.06, 1997-1999'
_computing_molecular_graphics ORTEP
_computing_structure_refinement 'SHELXL-97 (Sheldrick, 1997)'
_computing_structure_solution 'SHELXS-97 (Sheldrick, 1997)'
_diffrn_ambient_temperature 150(1)
_diffrn_measured_fraction_theta_full 0.911
_diffrn_measured_fraction_theta_max 0.911
_diffrn_measurement_device_type 'Nonius Kappa CCD'
_diffrn_measurement_method 'Nonius Kappa CCD'
_diffrn_radiation_monochromator graphite
_diffrn_radiation_source 'Mercury CCD'
_diffrn_radiation_type MoK\a
_diffrn_radiation_wavelength 0.71073
_diffrn_reflns_av_R_equivalents 0.0826
_diffrn_reflns_av_sigmaI/netI 0.0865
_diffrn_reflns_limit_h_max 12
_diffrn_reflns_limit_h_min -12
_diffrn_reflns_limit_k_max 9
_diffrn_reflns_limit_k_min -8
_diffrn_reflns_limit_l_max 18
_diffrn_reflns_limit_l_min -16
_diffrn_reflns_number 6001
_diffrn_reflns_theta_full 26.32
_diffrn_reflns_theta_max 26.32
_diffrn_reflns_theta_min 2.98
_exptl_absorpt_coefficient_mu 13.878
_exptl_absorpt_correction_T_max 0.944
_exptl_absorpt_correction_T_min 0.478
_exptl_absorpt_correction_type SORTAV
_exptl_crystal_colour yellow
_exptl_crystal_density_diffrn 2.559
_exptl_crystal_density_method 'not measured'
_exptl_crystal_description rhomboid
_exptl_crystal_F_000 816
_exptl_crystal_size_max 0.28
_exptl_crystal_size_mid 0.14
_exptl_crystal_size_min 0.10
_refine_diff_density_max 1.626
_refine_diff_density_min -3.278
_refine_diff_density_rms 0.431
_refine_ls_extinction_method none
_refine_ls_goodness_of_fit_ref 1.033
_refine_ls_hydrogen_treatment mixed
_refine_ls_matrix_type full
_refine_ls_number_parameters 91
_refine_ls_number_reflns 2259
_refine_ls_number_restraints 0
_refine_ls_restrained_S_all 1.033
_refine_ls_R_factor_all 0.0859
_refine_ls_R_factor_gt 0.0613
_refine_ls_shift/su_max 0.001
_refine_ls_shift/su_mean 0.000
_refine_ls_structure_factor_coef Fsqd
_refine_ls_weighting_details 'w=1/[\s^2^(Fo^2^)+(0.1054P)^2^+0.0000P] where P=(Fo^2^+2Fc^2^)/3'
_refine_ls_weighting_scheme calc
_refine_ls_wR_factor_gt 0.1460
_refine_ls_wR_factor_ref 0.1756
_reflns_number_gt 1689
_reflns_number_total 2259
_reflns_threshold_expression >2sigma(I)
_cod_data_source_file ic011139t_2.cif
_cod_data_source_block shelxl
_cod_depositor_comments
;
The following automatic conversions were performed:

'_refine_ls_weighting_scheme' value 'calc
w=1/[\s^2^(Fo^2^)+(0.1054P)^2^+0.0000P] where P=(Fo^2^+2Fc^2^)/3' was
changed to 'calc'. New tag '_refine_ls_weighting_details' was
created. The value of the new tag was set to
'w=1/[\s^2^(Fo^2^)+(0.1054P)^2^+0.0000P] where P=(Fo^2^+2Fc^2^)/3'.

Automatic conversion script
Id: cif_fix_values 3143 2015-03-26 13:38:13Z robertas 
;
_cod_original_cell_volume 1133.78(13)
_cod_database_code 4317888

loop_
_symmetry_equiv_pos_as_xyz
'x, y, z'
'-x, y+1/2, -z+1/2'
'-x, -y, -z'
'x, -y-1/2, z-1/2'

loop_
_atom_site_label
_atom_site_type_symbol
_atom_site_fract_x
_atom_site_fract_y
_atom_site_fract_z
_atom_site_U_iso_or_equiv
_atom_site_adp_type
_atom_site_occupancy
_atom_site_calc_flag
_atom_site_refinement_flags
_atom_site_disorder_assembly
_atom_site_disorder_group
Br1 Br 0.63610(11) -0.06969(14) 0.78643(7) 0.0227(3) Uani 1 d . . .
Br2 Br 0.68475(10) -0.11427(14) 1.03735(7) 0.0220(3) Uani 1 d . . .
Br3 Br 0.96803(10) -0.18396(14) 0.91142(7) 0.0211(3) Uani 1 d . . .
As1 As 0.78904(10) 0.03560(13) 0.92384(7) 0.0152(3) Uani 1 d . . .
S1 S 0.6193(3) 0.3036(3) 0.92461(18) 0.0189(6) Uani 1 d . . .
S2 S 0.8589(3) 0.2614(4) 0.78578(17) 0.0212(6) Uani 1 d . . .
C1 C 0.6453(11) 0.3543(15) 1.0489(8) 0.026(3) Uani 1 d . . .
C2 C 0.7213(11) 0.4725(14) 0.8901(8) 0.024(2) Uani 1 d . . .
C3 C 0.7467(11) 0.4366(14) 0.7924(8) 0.024(2) Uani 1 d . . .
C4 C 1.0166(11) 0.3563(14) 0.8388(8) 0.023(2) Uani 1 d . . .
H1 H 0.6045 0.2725 1.0812 0.030 Uiso 1 d . . .
H2 H 0.7417 0.3520 1.0778 0.030 Uiso 1 d . . .
H3 H 0.6146 0.4656 1.0581 0.030 Uiso 1 d . . .
H4 H 0.6802 0.5842 0.8924 0.020 Uiso 1 d . . .
H5 H 0.8079 0.4805 0.9359 0.020 Uiso 1 d . . .
H6 H 0.7797 0.5390 0.7679 0.031 Uiso 1 d . . .
H7 H 0.6608 0.4118 0.7512 0.031 Uiso 1 d . . .
H8 H 1.0303 0.3696 0.9051 0.029 Uiso 1 d . . .
H9 H 1.0899 0.3000 0.8232 0.029 Uiso 1 d . . .
H10 H 1.0204 0.4776 0.8140 0.029 Uiso 1 d . . .

loop_
_atom_site_aniso_label
_atom_site_aniso_U_11
_atom_site_aniso_U_22
_atom_site_aniso_U_33
_atom_site_aniso_U_23
_atom_site_aniso_U_13
_atom_site_aniso_U_12
Br1 0.0268(6) 0.0248(6) 0.0148(6) -0.0025(4) 0.0013(4) -0.0029(4)
Br2 0.0264(6) 0.0244(6) 0.0182(6) 0.0045(4) 0.0115(5) 0.0001(4)
Br3 0.0237(6) 0.0242(6) 0.0172(6) -0.0054(4) 0.0084(4) -0.0001(4)
As1 0.0189(6) 0.0173(6) 0.0108(5) -0.0008(4) 0.0060(4) -0.0010(4)
S1 0.0241(14) 0.0212(14) 0.0134(13) 0.0005(10) 0.0084(10) -0.0014(11)
S2 0.0286(15) 0.0246(15) 0.0131(13) -0.0034(10) 0.0105(11) -0.0040(11)
C1 0.030(6) 0.036(7) 0.016(5) -0.001(5) 0.013(5) 0.002(5)
C2 0.029(6) 0.023(6) 0.023(6) 0.012(5) 0.013(5) -0.004(5)
C3 0.027(6) 0.026(6) 0.021(6) 0.005(4) 0.011(5) 0.006(5)
C4 0.021(6) 0.027(6) 0.021(6) -0.002(4) 0.005(5) 0.001(4)

loop_
_atom_type_symbol
_atom_type_description
_atom_type_scat_dispersion_real
_atom_type_scat_dispersion_imag
_atom_type_scat_source
C C 0.0033 0.0016 'International Tables Vol C Tables 4.2.6.8 and 6.1.1.4'
H H 0.0000 0.0000 'International Tables Vol C Tables 4.2.6.8 and 6.1.1.4'
As As 0.0499 2.0058 'International Tables Vol C Tables 4.2.6.8 and 6.1.1.4'
S S 0.1246 0.1234 'International Tables Vol C Tables 4.2.6.8 and 6.1.1.4'
Br Br -0.2901 2.4595 'International Tables Vol C Tables 4.2.6.8 and 6.1.1.4'

loop_
_geom_angle_atom_site_label_1
_geom_angle_atom_site_label_2
_geom_angle_atom_site_label_3
_geom_angle
_geom_angle_site_symmetry_1
_geom_angle_site_symmetry_3
_geom_angle_publ_flag
As1 Br3 As1 99.00(4) . 3_757 ?
Br1 As1 Br2 95.21(5) . . ?
Br1 As1 Br3 93.48(5) . . ?
Br2 As1 Br3 99.09(5) . . ?
Br1 As1 S1 87.97(7) . . ?
Br2 As1 S1 89.22(6) . . ?
Br3 As1 S1 171.38(7) . . ?
Br1 As1 S2 81.39(6) . . ?
Br2 As1 S2 166.90(7) . . ?
Br3 As1 S2 93.76(7) . . ?
S1 As1 S2 78.05(8) . . ?
Br1 As1 Br3 170.59(5) . 3_757 ?
Br2 As1 Br3 93.19(4) . 3_757 ?
Br3 As1 Br3 81.00(4) . 3_757 ?
S1 As1 Br3 96.37(7) . 3_757 ?
S2 As1 Br3 91.32(6) . 3_757 ?
C1 S1 C2 98.6(5) . . ?
C1 S1 As1 102.7(4) . . ?
C2 S1 As1 98.4(4) . . ?
C4 S2 C3 101.1(5) . . ?
C4 S2 As1 107.3(4) . . ?
C3 S2 As1 99.5(4) . . ?
C3 C2 S1 110.6(8) . . ?
C2 C3 S2 115.7(8) . . ?

loop_
_geom_bond_atom_site_label_1
_geom_bond_atom_site_label_2
_geom_bond_distance
_geom_bond_site_symmetry_2
_geom_bond_publ_flag
Br1 As1 2.3908(14) . ?
Br2 As1 2.4530(14) . ?
Br3 As1 2.5498(14) . ?
Br3 As1 3.2581(14) 3_757 ?
As1 S1 2.725(3) . ?
As1 S2 2.876(3) . ?
S1 C1 1.805(11) . ?
S1 C2 1.822(11) . ?
S2 C4 1.792(11) . ?
S2 C3 1.805(11) . ?
C2 C3 1.524(15) . ?
